data_7125335
loop_
_publ_author_name
'Mai, Shaoyu'
'Luo, Yixin'
'Huang, Xianyun'
'Shu, Zhenghao'
'Li, Bingnan'
'Lan, Yu'
'Song, Qiuling'

_publ_section_title
;
 Diversity-oriented synthesis of imidazo[2,1-a]isoquinolines.
;
_journal_issue 73
_journal_name_full 'Chemical communications (Cambridge, England)'
_journal_page_first 10240
_journal_page_last 10243
_journal_paper_doi 10.1039/c8cc05390a
_journal_volume 54
_journal_year 2018
_chemical_formula_moiety 'C17 H14 N2 O2 S'
_chemical_formula_sum 'C17 H14 N2 O2 S'
_chemical_formula_weight 310.38
_space_group_crystal_system monoclinic
_space_group_IT_number 14
_space_group_name_Hall '-P 2ybc'
_space_group_name_H-M_alt 'P 1 21/c 1'
_symmetry_Int_Tables_number 14
_symmetry_space_group_name_Hall '-P 2ybc'
_symmetry_space_group_name_H-M 'P 1 21/c 1'
_audit_block_doi 10.5517/ccdc.csd.cc1p4k7m
_audit_update_record
;
2017-06-01 deposited with the CCDC.
2018-07-18 downloaded from the CCDC.
;
_cell_angle_alpha 90
_cell_angle_beta 99.316(18)
_cell_angle_gamma 90
_cell_formula_units_Z 4
_cell_length_a 7.1819(13)
_cell_length_b 12.909(3)
_cell_length_c 16.108(3)
_cell_measurement_reflns_used 1538
_cell_measurement_temperature 294.29(18)
_cell_measurement_theta_max 24.3560
_cell_measurement_theta_min 3.3270
_cell_volume 1473.7(5)
_diffrn_ambient_temperature 294.29(18)
_diffrn_measured_fraction_theta_full 0.9992
_diffrn_measured_fraction_theta_max 0.9992
_diffrn_measurement_device_type agilent
_diffrn_radiation_type 'Mo K\a'
_diffrn_radiation_wavelength 0.71073
_diffrn_reflns_av_R_equivalents 0.1015
_diffrn_reflns_av_unetI/netI 0.1315
_diffrn_reflns_limit_h_max 9
_diffrn_reflns_limit_h_min -8
_diffrn_reflns_limit_k_max 17
_diffrn_reflns_limit_k_min -12
_diffrn_reflns_limit_l_max 20
_diffrn_reflns_limit_l_min -21
_diffrn_reflns_number 11613
_diffrn_reflns_theta_full 24.9999
_diffrn_reflns_theta_max 25.00
_diffrn_reflns_theta_min 2.87
_exptl_absorpt_coefficient_mu 0.228
_exptl_crystal_density_diffrn 1.3988
_exptl_crystal_description block
_exptl_crystal_F_000 648.7721
_refine_diff_density_max 0.4096
_refine_diff_density_min -0.4828
_refine_diff_density_rms 0.1174
_refine_ls_d_res_high 0.8409
_refine_ls_d_res_low 7.0872
_refine_ls_goodness_of_fit_ref 1.0019
_refine_ls_matrix_type full
_refine_ls_number_constraints 23
_refine_ls_number_parameters 201
_refine_ls_number_reflns 2600
_refine_ls_number_restraints 0
_refine_ls_restrained_S_all 1.0019
_refine_ls_R_factor_all 0.1176
_refine_ls_R_factor_gt 0.0643
_refine_ls_shift/su_max 0.0000
_refine_ls_shift/su_mean 0.0000
_refine_ls_structure_factor_coef Fsqd
_refine_ls_weighting_details 'w=1/[\s^2^(Fo^2^)+(0.0473P)^2^] where P=(Fo^2^+2Fc^2^)/3'
_refine_ls_weighting_scheme calc
_refine_ls_wR_factor_gt 0.1218
_refine_ls_wR_factor_ref 0.1486
_reflns_Friedel_coverage 0.0
_reflns_limit_h_max 8
_reflns_limit_h_min -8
_reflns_limit_k_max 15
_reflns_limit_k_min 0
_reflns_limit_l_max 19
_reflns_limit_l_min 0
_reflns_number_gt 1572
_reflns_number_total 2600
_reflns_threshold_expression I>=2u(I)
_cod_data_source_file c8cc05390a2.cif
_cod_data_source_block exp_3629
_cod_database_code 7125335

loop_
_space_group_symop_id
_space_group_symop_operation_xyz
1 x,y,z
2 -x,y+1/2,-z+1/2
3 -x,-y,-z
4 x,-y-1/2,z-1/2

loop_
_atom_site_label
_atom_site_type_symbol
_atom_site_fract_x
_atom_site_fract_y
_atom_site_fract_z
_atom_site_U_iso_or_equiv
_atom_site_adp_type
_atom_site_occupancy
S1 S -0.00128(14) 0.32242(9) 0.22445(5) 0.0530(4) Uani 1.000000
N2 N -0.2272(4) 0.4323(2) -0.00481(15) 0.0352(7) Uani 1.000000
N4 N -0.1633(4) 0.5280(2) 0.11557(16) 0.0413(8) Uani 1.000000
C6 C -0.1556(4) 0.4363(3) 0.08185(19) 0.0368(9) Uani 1.000000
C10 C -0.0900(4) 0.3411(3) 0.11976(19) 0.0380(9) Uani 1.000000
C11 C -0.0940(4) 0.2497(3) 0.0737(2) 0.0357(8) Uani 1.000000
C13 C -0.0247(5) 0.1648(3) 0.1259(2) 0.0488(10) Uani 1.000000
H13 H -0.0168(5) 0.0975(3) 0.1062(2) 0.0586(12) Uiso 1.000000
C14 C -0.2433(5) 0.5905(3) 0.0492(2) 0.0397(9) Uani 1.000000
C15 C -0.2855(4) 0.5342(3) -0.0268(2) 0.0378(9) Uani 1.000000
C16 C 0.0284(5) 0.1924(3) 0.2068(2) 0.0536(11) Uani 1.000000
H16 H 0.0763(5) 0.1459(3) 0.2490(2) 0.0644(13) Uiso 1.000000
C17 C -0.2823(5) 0.6958(3) 0.0502(2) 0.0509(10) Uani 1.000000
H17 H -0.2520(5) 0.7338(3) 0.0996(2) 0.0610(12) Uiso 1.000000
C18 C -0.3702(5) 0.5816(3) -0.1003(2) 0.0471(10) Uani 1.000000
H18 H -0.3994(5) 0.5445(3) -0.1502(2) 0.0565(12) Uiso 1.000000
C19 C -0.3662(5) 0.7432(3) -0.0227(3) 0.0574(11) Uani 1.000000
H19 H -0.3941(5) 0.8135(3) -0.0227(3) 0.0689(13) Uiso 1.000000
C21 C -0.4097(5) 0.6856(3) -0.0971(3) 0.0562(11) Uani 1.000000
H21 H -0.4671(5) 0.7188(3) -0.1458(3) 0.0675(13) Uiso 1.000000
O2 O -0.0384(4) 0.0988(2) -0.06522(17) 0.0647(8) Uani 1.000000
C3 C -0.2339(4) 0.3416(3) -0.05292(19) 0.0348(9) Uani 1.000000
O4 O -0.3482(4) 0.1252(2) -0.09386(17) 0.0669(9) Uani 1.000000
C5 C -0.1695(4) 0.2522(3) -0.0141(2) 0.0375(9) Uani 1.000000
C1 C -0.1724(5) 0.1515(3) -0.0608(2) 0.0458(10) Uani 1.000000
C7 C -0.3067(5) 0.3519(3) -0.1448(2) 0.0508(10) Uani 1.000000
H7a H -0.4368(11) 0.3724(18) -0.1527(2) 0.0761(16) Uiso 1.000000
H7b H -0.234(2) 0.4032(13) -0.1687(4) 0.0761(16) Uiso 1.000000
H7c H -0.296(3) 0.2865(5) -0.1721(3) 0.0761(16) Uiso 1.000000
C2 C -0.5714(6) -0.0024(4) -0.1448(3) 0.0836(15) Uani 1.000000
H2a H -0.6456(7) 0.0483(12) -0.1791(16) 0.125(2) Uiso 1.000000
H2b H -0.5918(9) -0.0694(10) -0.1706(17) 0.125(2) Uiso 1.000000
H2c H -0.6078(12) -0.004(2) -0.0901(3) 0.125(2) Uiso 1.000000
C4 C -0.3710(6) 0.0248(4) -0.1368(3) 0.0759(14) Uani 1.000000
H4a H -0.3334(6) 0.0296(4) -0.1919(3) 0.0911(17) Uiso 1.000000
H4b H -0.2938(6) -0.0273(4) -0.1043(3) 0.0911(17) Uiso 1.000000

loop_
_atom_site_aniso_label
_atom_site_aniso_U_11
_atom_site_aniso_U_22
_atom_site_aniso_U_33
_atom_site_aniso_U_12
_atom_site_aniso_U_13
_atom_site_aniso_U_23
S1 0.0600(7) 0.0590(8) 0.0399(6) -0.0031(5) 0.0072(5) 0.0009(5)
N2 0.0335(16) 0.0327(19) 0.0406(16) -0.0023(14) 0.0090(13) -0.0019(13)
N4 0.0419(18) 0.035(2) 0.0487(17) -0.0031(15) 0.0118(15) -0.0118(15)
C6 0.0330(19) 0.041(2) 0.0367(19) -0.0038(17) 0.0063(16) -0.0066(17)
C10 0.0326(19) 0.045(3) 0.0373(19) -0.0026(18) 0.0092(15) 0.0019(16)
C11 0.030(2) 0.034(2) 0.045(2) 0.0012(17) 0.0122(16) 0.0017(17)
C13 0.040(2) 0.057(3) 0.051(2) -0.000(2) 0.0133(18) 0.0051(19)
C14 0.033(2) 0.031(2) 0.057(2) -0.0003(17) 0.0161(17) -0.0030(18)
C15 0.033(2) 0.033(2) 0.049(2) -0.0030(17) 0.0117(17) 0.0044(17)
C16 0.060(3) 0.047(3) 0.053(2) 0.004(2) 0.008(2) 0.0131(18)
C17 0.044(2) 0.041(3) 0.071(3) -0.003(2) 0.022(2) -0.009(2)
C18 0.042(2) 0.042(3) 0.059(2) 0.006(2) 0.0098(18) 0.0034(19)
C19 0.048(3) 0.036(3) 0.094(3) 0.001(2) 0.031(2) 0.005(2)
C21 0.046(2) 0.050(3) 0.074(3) 0.008(2) 0.015(2) 0.018(2)
O2 0.0543(18) 0.048(2) 0.090(2) 0.0088(15) 0.0080(15) -0.0199(14)
C3 0.0260(18) 0.042(3) 0.0399(19) -0.0040(17) 0.0146(15) -0.0049(16)
O4 0.0504(17) 0.054(2) 0.094(2) -0.0044(14) 0.0027(15) -0.0364(16)
C5 0.031(2) 0.037(2) 0.045(2) 0.0001(17) 0.0089(16) -0.0067(17)
C1 0.046(2) 0.042(3) 0.049(2) -0.005(2) 0.0061(19) -0.0006(18)
C7 0.057(2) 0.052(3) 0.044(2) 0.003(2) 0.0094(19) -0.0086(18)
C2 0.078(3) 0.069(4) 0.096(4) -0.018(3) -0.008(3) -0.025(3)
C4 0.066(3) 0.054(3) 0.106(4) -0.013(2) 0.009(3) -0.036(3)

loop_
_atom_type_symbol
_atom_type_scat_dispersion_real
_atom_type_scat_dispersion_imag
_atom_type_scat_Cromer_Mann_a1
_atom_type_scat_Cromer_Mann_a2
_atom_type_scat_Cromer_Mann_a3
_atom_type_scat_Cromer_Mann_a4
_atom_type_scat_Cromer_Mann_b1
_atom_type_scat_Cromer_Mann_b2
_atom_type_scat_Cromer_Mann_b3
_atom_type_scat_Cromer_Mann_b4
_atom_type_scat_Cromer_Mann_c
_atom_type_scat_source
_atom_type_scat_dispersion_source
H 0.00000 0.00000 0.49300 0.32291 0.14019 0.04081 10.51090 26.12570 3.14236 57.79970 0.0030380000826 'International Tables Volume C Table 6.1.1.4 (pp. 500-502)' 'Henke, Gullikson and Davis, At. Data and Nucl. Data Tables, 1993, 54, 2'
C 0.00347 0.00161 2.31000 1.02000 1.58860 0.86500 20.84390 10.20750 0.56870 51.65120 0.215599998832 'International Tables Volume C Table 6.1.1.4 (pp. 500-502)' 'Henke, Gullikson and Davis, At. Data and Nucl. Data Tables, 1993, 54, 2'
S 0.12424 0.12443 6.90530 5.20340 1.43790 1.58630 1.46790 22.21510 0.25360 56.17200 0.866900026798 'International Tables Volume C Table 6.1.1.4 (pp. 500-502)' 'Henke, Gullikson and Davis, At. Data and Nucl. Data Tables, 1993, 54, 2'
O 0.01158 0.00611 3.04850 2.28680 1.54630 0.86700 13.27710 5.70110 0.32390 32.90890 0.250800013542 'International Tables Volume C Table 6.1.1.4 (pp. 500-502)' 'Henke, Gullikson and Davis, At. Data and Nucl. Data Tables, 1993, 54, 2'
N 0.00653 0.00323 12.21260 3.13220 2.01250 1.16630 0.00570 9.89330 28.99750 0.58260 -11.5290002823 'International Tables Volume C Table 6.1.1.4 (pp. 500-502)' 'Henke, Gullikson and Davis, At. Data and Nucl. Data Tables, 1993, 54, 2'

loop_
_geom_angle_atom_site_label_1
_geom_angle_atom_site_label_2
_geom_angle_atom_site_label_3
_geom_angle
C16 S1 C10 90.64(17)
C15 N2 C6 105.2(3)
C3 N2 C6 123.6(3)
C3 N2 C15 131.3(3)
C14 N4 C6 104.3(3)
N4 C6 N2 114.3(3)
C10 C6 N2 116.0(3)
C10 C6 N4 129.7(3)
C6 C10 S1 126.0(3)
C11 C10 S1 112.1(3)
C11 C10 C6 121.9(3)
C13 C11 C10 111.3(3)
C5 C11 C10 118.7(3)
C5 C11 C13 130.0(3)
C16 C13 C11 112.7(4)
C15 C14 N4 111.8(3)
C17 C14 N4 128.3(3)
C17 C14 C15 119.8(3)
C14 C15 N2 104.4(3)
C18 C15 N2 134.5(3)
C18 C15 C14 121.1(3)
C13 C16 S1 113.2(3)
C19 C17 C14 119.2(4)
C21 C18 C15 117.7(3)
C21 C19 C17 120.1(4)
C19 C21 C18 122.1(4)
C5 C3 N2 118.5(3)
C7 C3 N2 116.7(3)
C7 C3 C5 124.8(3)
C4 O4 C1 116.2(3)
C3 C5 C11 121.4(3)
C1 C5 C11 116.6(3)
C1 C5 C3 122.0(3)
O4 C1 O2 123.6(4)
C5 C1 O2 125.4(3)
C5 C1 O4 110.9(3)
C2 C4 O4 106.6(3)

loop_
_geom_bond_atom_site_label_1
_geom_bond_atom_site_label_2
_geom_bond_distance
S1 C10 1.721(3)
S1 C16 1.721(4)
N2 C3 1.401(4)
N2 C15 1.408(4)
N2 C6 1.408(4)
N4 C6 1.308(4)
N4 C14 1.388(4)
C6 C10 1.418(5)
C10 C11 1.393(5)
C11 C13 1.421(5)
C11 C5 1.430(4)
C13 C16 1.346(5)
C14 C17 1.388(5)
C14 C15 1.415(4)
C15 C18 1.383(4)
C17 C19 1.373(5)
C18 C21 1.375(5)
C19 C21 1.401(5)
O2 C1 1.190(4)
C3 C5 1.358(5)
C3 C7 1.494(4)
O4 C1 1.333(4)
O4 C4 1.465(4)
C5 C1 1.500(5)
C2 C4 1.467(5)
